data_4110959
loop_
_publ_author_name
'Vladimir V. Grushin'
'William J. Marshall'

_publ_section_title
;
 Facile Ar-CF3 Bond Formation at Pd. Strikingly Different Outcomes of
 Reductive Elimination from [(Ph3P)2Pd(CF3)Ph] and [(Xantphos)Pd(CF3)Ph]
;
_journal_name_full 'Journal of the American Chemical Society'
_journal_page_first 12644
_journal_page_last 12645
_journal_paper_doi 10.1021/ja064935c
_journal_volume 128
_journal_year 2006
_chemical_formula_sum 'C43 H35 F3 P2 Pd'
_chemical_formula_weight 777.05
_chemical_name_systematic
;
 ?
;
_space_group_IT_number 14
_symmetry_cell_setting monoclinic
_symmetry_space_group_name_Hall '-P 2ybc'
_symmetry_space_group_name_H-M 'P 1 21/c 1'
_atom_sites_solution_hydrogens geom
_atom_sites_solution_primary direct
_atom_sites_solution_secondary difmap
_audit_creation_method SHELXL-97
_cell_angle_alpha 90.00
_cell_angle_beta 98.083(2)
_cell_angle_gamma 90.00
_cell_formula_units_Z 4
_cell_length_a 16.333(2)
_cell_length_b 10.5069(14)
_cell_length_c 21.475(3)
_cell_measurement_temperature 293(2)
_cell_volume 3648.7(8)
_computing_cell_refinement 'Bruker XSCANS'
_computing_data_collection 'Bruker XSCANS'
_computing_data_reduction 'Bruker SHELXTL'
_computing_molecular_graphics 'Bruker SHELXTL'
_computing_publication_material 'Bruker SHELXTL'
_computing_structure_refinement 'SHELXL-97 (Sheldrick, 1997)'
_computing_structure_solution 'SHELXS-97 (Sheldrick, 1990)'
_diffrn_ambient_temperature 293(2)
_diffrn_measured_fraction_theta_full 0.994
_diffrn_measured_fraction_theta_max 0.994
_diffrn_measurement_device_type 'Bruker P4'
_diffrn_measurement_method '\w scans'
_diffrn_radiation_monochromator graphite
_diffrn_radiation_source 'fine-focus sealed tube'
_diffrn_radiation_type MoK\a
_diffrn_radiation_wavelength 0.71073
_diffrn_reflns_av_R_equivalents 0.0596
_diffrn_reflns_av_sigmaI/netI 0.0433
_diffrn_reflns_limit_h_max 21
_diffrn_reflns_limit_h_min -21
_diffrn_reflns_limit_k_max 14
_diffrn_reflns_limit_k_min -14
_diffrn_reflns_limit_l_max 28
_diffrn_reflns_limit_l_min -28
_diffrn_reflns_number 54207
_diffrn_reflns_theta_full 28.53
_diffrn_reflns_theta_max 28.53
_diffrn_reflns_theta_min 1.92
_exptl_absorpt_coefficient_mu 0.641
_exptl_absorpt_correction_type none
_exptl_crystal_colour colourless
_exptl_crystal_density_diffrn 1.415
_exptl_crystal_description prism
_exptl_crystal_F_000 1584
_exptl_crystal_size_max 0.400
_exptl_crystal_size_mid 0.230
_exptl_crystal_size_min 0.100
_refine_diff_density_max 0.746
_refine_diff_density_min -0.664
_refine_diff_density_rms 0.081
_refine_ls_extinction_method none
_refine_ls_goodness_of_fit_ref 1.061
_refine_ls_hydrogen_treatment riding
_refine_ls_matrix_type full
_refine_ls_number_parameters 443
_refine_ls_number_reflns 9221
_refine_ls_number_restraints 0
_refine_ls_restrained_S_all 1.061
_refine_ls_R_factor_all 0.0502
_refine_ls_R_factor_gt 0.0342
_refine_ls_shift/su_max 0.001
_refine_ls_shift/su_mean 0.000
_refine_ls_structure_factor_coef Fsqd
_refine_ls_weighting_details 'calc w=1/[\s^2^(Fo^2^)+(0.0294P)^2^+1.8311P] where P=(Fo^2^+2Fc^2^)/3'
_refine_ls_weighting_scheme calc
_refine_ls_wR_factor_gt 0.0732
_refine_ls_wR_factor_ref 0.0807
_reflns_number_gt 7187
_reflns_number_total 9221
_reflns_threshold_expression >2sigma(I)
_cod_data_source_file ja064935csi20060711_084644.cif
_cod_data_source_block 06089
_cod_database_code 4110959

loop_
_symmetry_equiv_pos_as_xyz
'x, y, z'
'-x, y+1/2, -z+1/2'
'-x, -y, -z'
'x, -y-1/2, z-1/2'

loop_
_atom_site_label
_atom_site_type_symbol
_atom_site_fract_x
_atom_site_fract_y
_atom_site_fract_z
_atom_site_U_iso_or_equiv
_atom_site_adp_type
_atom_site_occupancy
_atom_site_symmetry_multiplicity
_atom_site_calc_flag
_atom_site_refinement_flags
Pd1 Pd 0.259990(10) 0.904546(15) 0.225737(8) 0.01939(5) Uani 1 1 d .
P1 P 0.29180(4) 0.98666(5) 0.13166(3) 0.02035(12) Uani 1 1 d .
P2 P 0.21842(4) 0.80951(5) 0.31380(3) 0.02029(12) Uani 1 1 d .
F1 F 0.38843(9) 0.95134(15) 0.33634(7) 0.0378(3) Uani 1 1 d .
F2 F 0.33532(10) 1.12795(14) 0.30040(7) 0.0435(4) Uani 1 1 d .
F3 F 0.42382(9) 1.03053(16) 0.25216(7) 0.0437(4) Uani 1 1 d .
C1 C 0.35617(15) 1.0080(2) 0.28099(10) 0.0254(5) Uani 1 1 d .
C2 C 0.17732(14) 0.7858(2) 0.17325(10) 0.0216(4) Uani 1 1 d .
C3 C 0.20452(15) 0.6682(2) 0.15362(11) 0.0275(5) Uani 1 1 d .
H3A H 0.2600 0.6464 0.1640 0.033 Uiso 1 1 calc R
C4 C 0.15127(18) 0.5830(2) 0.11920(12) 0.0369(6) Uani 1 1 d .
H4A H 0.1713 0.5060 0.1062 0.044 Uiso 1 1 calc R
C5 C 0.06834(18) 0.6127(3) 0.10425(12) 0.0407(7) Uani 1 1 d .
H5A H 0.0322 0.5556 0.0816 0.049 Uiso 1 1 calc R
C6 C 0.03958(16) 0.7281(3) 0.12329(12) 0.0352(6) Uani 1 1 d .
H6A H -0.0161 0.7485 0.1136 0.042 Uiso 1 1 calc R
C7 C 0.09355(15) 0.8132(2) 0.15680(11) 0.0275(5) Uani 1 1 d .
H7A H 0.0733 0.8909 0.1687 0.033 Uiso 1 1 calc R
C8 C 0.33196(14) 1.1491(2) 0.13833(10) 0.0236(5) Uani 1 1 d .
C9 C 0.29219(15) 1.2346(2) 0.17351(11) 0.0300(5) Uani 1 1 d .
H9A H 0.2463 1.2085 0.1913 0.036 Uiso 1 1 calc R
C10 C 0.32060(18) 1.3586(2) 0.18209(13) 0.0391(6) Uani 1 1 d .
H10A H 0.2932 1.4159 0.2049 0.047 Uiso 1 1 calc R
C11 C 0.38945(19) 1.3967(3) 0.15678(14) 0.0448(7) Uani 1 1 d .
H11A H 0.4094 1.4792 0.1635 0.054 Uiso 1 1 calc R
C12 C 0.42879(18) 1.3132(3) 0.12161(14) 0.0429(7) Uani 1 1 d .
H1 H 0.4755 1.3408 0.1034 0.059(9) Uiso 1 1 d R
C13 C 0.40012(15) 1.1891(2) 0.11214(12) 0.0322(6) Uani 1 1 d .
H13A H 0.4268 1.1330 0.0882 0.039 Uiso 1 1 calc R
C14 C 0.20792(14) 0.9973(2) 0.06557(10) 0.0234(5) Uani 1 1 d .
C15 C 0.16809(15) 1.1119(2) 0.04890(12) 0.0309(5) Uani 1 1 d .
H15A H 0.1845 1.1855 0.0712 0.037 Uiso 1 1 calc R
C16 C 0.10402(16) 1.1170(3) -0.00087(13) 0.0401(7) Uani 1 1 d .
H16A H 0.0775 1.1939 -0.0115 0.048 Uiso 1 1 calc R
C17 C 0.07956(16) 1.0088(3) -0.03456(12) 0.0395(7) Uani 1 1 d .
H17A H 0.0373 1.0128 -0.0684 0.047 Uiso 1 1 calc R
C18 C 0.11777(16) 0.8945(3) -0.01803(11) 0.0354(6) Uani 1 1 d .
H18A H 0.1006 0.8211 -0.0403 0.042 Uiso 1 1 calc R
C19 C 0.18164(15) 0.8884(2) 0.03169(11) 0.0279(5) Uani 1 1 d .
H19A H 0.2072 0.8108 0.0425 0.034 Uiso 1 1 calc R
C20 C 0.36843(14) 0.8909(2) 0.09888(11) 0.0238(5) Uani 1 1 d .
C21 C 0.38234(15) 0.9056(2) 0.03675(11) 0.0320(5) Uani 1 1 d .
H21A H 0.3531 0.9670 0.0115 0.038 Uiso 1 1 calc R
C22 C 0.43910(17) 0.8297(3) 0.01214(13) 0.0424(7) Uani 1 1 d .
H22A H 0.4485 0.8413 -0.0292 0.051 Uiso 1 1 calc R
C23 C 0.48188(16) 0.7366(3) 0.04889(15) 0.0439(7) Uani 1 1 d .
H23A H 0.5194 0.6847 0.0321 0.053 Uiso 1 1 calc R
C24 C 0.46885(16) 0.7205(2) 0.11066(14) 0.0381(6) Uani 1 1 d .
H24A H 0.4977 0.6580 0.1354 0.046 Uiso 1 1 calc R
C25 C 0.41294(14) 0.7975(2) 0.13573(12) 0.0290(5) Uani 1 1 d .
H25A H 0.4049 0.7869 0.1774 0.035 Uiso 1 1 calc R
C26 C 0.23157(14) 0.9093(2) 0.38371(10) 0.0232(5) Uani 1 1 d .
C27 C 0.20391(16) 1.0349(2) 0.37860(12) 0.0310(5) Uani 1 1 d .
H27A H 0.1780 1.0651 0.3401 0.037 Uiso 1 1 calc R
C28 C 0.21449(17) 1.1151(2) 0.43013(13) 0.0383(6) Uani 1 1 d .
H28A H 0.1946 1.1981 0.4264 0.046 Uiso 1 1 calc R
C29 C 0.25458(19) 1.0720(3) 0.48702(14) 0.0439(7) Uani 1 1 d .
H29A H 0.2626 1.1265 0.5215 0.053 Uiso 1 1 calc R
C30 C 0.28267(19) 0.9487(3) 0.49290(12) 0.0434(7) Uani 1 1 d .
H30A H 0.3096 0.9198 0.5313 0.052 Uiso 1 1 calc R
C31 C 0.27089(16) 0.8669(2) 0.44149(11) 0.0324(6) Uani 1 1 d .
H31A H 0.2895 0.7833 0.4459 0.039 Uiso 1 1 calc R
C32 C 0.11194(14) 0.7523(2) 0.31006(10) 0.0232(5) Uani 1 1 d .
C33 C 0.05271(15) 0.8184(2) 0.33752(12) 0.0313(5) Uani 1 1 d .
H33A H 0.0673 0.8929 0.3597 0.038 Uiso 1 1 calc R
C34 C -0.02799(17) 0.7745(3) 0.33221(15) 0.0436(7) Uani 1 1 d .
H34A H -0.0674 0.8205 0.3501 0.052 Uiso 1 1 calc R
C35 C -0.05003(16) 0.6629(3) 0.30043(14) 0.0424(7) Uani 1 1 d .
H35A H -0.1040 0.6329 0.2975 0.051 Uiso 1 1 calc R
C36 C 0.00797(17) 0.5959(3) 0.27296(13) 0.0367(6) Uani 1 1 d .
H36A H -0.0070 0.5210 0.2512 0.044 Uiso 1 1 calc R
C37 C 0.08827(16) 0.6396(2) 0.27760(11) 0.0299(5) Uani 1 1 d .
H37A H 0.1271 0.5938 0.2590 0.036 Uiso 1 1 calc R
C38 C 0.27985(14) 0.6665(2) 0.33289(10) 0.0237(5) Uani 1 1 d .
C39 C 0.25238(17) 0.5666(2) 0.36681(12) 0.0333(6) Uani 1 1 d .
H39A H 0.2023 0.5734 0.3825 0.040 Uiso 1 1 calc R
C40 C 0.29914(19) 0.4570(3) 0.37745(14) 0.0450(7) Uani 1 1 d .
H40A H 0.2806 0.3906 0.4005 0.054 Uiso 1 1 calc R
C41 C 0.37308(19) 0.4458(3) 0.35408(14) 0.0477(8) Uani 1 1 d .
H41A H 0.4035 0.3710 0.3604 0.057 Uiso 1 1 calc R
C42 C 0.40225(17) 0.5448(3) 0.32131(13) 0.0409(7) Uani 1 1 d .
H42A H 0.4528 0.5377 0.3064 0.049 Uiso 1 1 calc R
C43 C 0.35574(15) 0.6554(2) 0.31062(11) 0.0299(5) Uani 1 1 d .
H43A H 0.3753 0.7223 0.2885 0.036 Uiso 1 1 calc R

loop_
_atom_site_aniso_label
_atom_site_aniso_U_11
_atom_site_aniso_U_22
_atom_site_aniso_U_33
_atom_site_aniso_U_23
_atom_site_aniso_U_13
_atom_site_aniso_U_12
Pd1 0.01930(9) 0.02064(8) 0.01809(9) 0.00212(6) 0.00216(6) -0.00168(7)
P1 0.0201(3) 0.0214(3) 0.0194(3) 0.0025(2) 0.0026(2) -0.0022(2)
P2 0.0216(3) 0.0207(3) 0.0192(3) 0.0021(2) 0.0047(2) 0.0009(2)
F1 0.0328(8) 0.0489(9) 0.0291(8) 0.0068(7) -0.0042(6) -0.0055(7)
F2 0.0513(10) 0.0328(8) 0.0444(9) -0.0071(7) -0.0001(8) -0.0072(7)
F3 0.0288(8) 0.0666(11) 0.0355(8) 0.0027(8) 0.0036(7) -0.0148(8)
C1 0.0329(13) 0.0274(11) 0.0155(11) 0.0018(9) 0.0017(9) -0.0098(10)
C2 0.0229(11) 0.0239(11) 0.0181(11) 0.0036(8) 0.0034(9) -0.0051(9)
C3 0.0299(13) 0.0264(12) 0.0274(12) 0.0012(10) 0.0076(10) -0.0030(10)
C4 0.0497(17) 0.0264(12) 0.0356(14) -0.0061(11) 0.0096(13) -0.0096(12)
C5 0.0528(18) 0.0371(15) 0.0298(14) 0.0009(11) -0.0030(13) -0.0224(13)
C6 0.0267(13) 0.0447(15) 0.0310(14) 0.0099(11) -0.0066(11) -0.0082(11)
C7 0.0294(13) 0.0273(12) 0.0253(12) 0.0054(9) 0.0025(10) -0.0006(10)
C8 0.0240(12) 0.0217(11) 0.0240(11) 0.0045(9) -0.0005(9) -0.0021(9)
C9 0.0280(13) 0.0294(12) 0.0322(13) 0.0030(10) 0.0027(11) -0.0017(10)
C10 0.0469(17) 0.0245(12) 0.0440(16) -0.0021(11) 0.0002(13) 0.0006(12)
C11 0.0508(18) 0.0274(13) 0.0528(18) 0.0031(12) -0.0042(15) -0.0158(13)
C12 0.0406(16) 0.0381(15) 0.0504(17) 0.0075(13) 0.0081(14) -0.0167(13)
C13 0.0303(13) 0.0316(13) 0.0353(14) 0.0039(11) 0.0066(11) -0.0054(11)
C14 0.0215(11) 0.0308(12) 0.0185(11) 0.0059(9) 0.0048(9) -0.0034(9)
C15 0.0287(13) 0.0332(13) 0.0300(13) 0.0056(10) 0.0017(11) -0.0016(10)
C16 0.0314(14) 0.0484(17) 0.0390(15) 0.0140(13) -0.0009(12) 0.0066(12)
C17 0.0253(13) 0.0679(19) 0.0243(13) 0.0084(13) -0.0002(11) -0.0040(13)
C18 0.0332(14) 0.0500(16) 0.0235(12) -0.0060(11) 0.0058(11) -0.0104(12)
C19 0.0277(12) 0.0352(13) 0.0207(11) 0.0009(10) 0.0030(10) -0.0047(10)
C20 0.0190(11) 0.0261(11) 0.0265(12) -0.0024(9) 0.0041(9) -0.0041(9)
C21 0.0283(13) 0.0426(14) 0.0251(12) -0.0033(11) 0.0038(10) -0.0021(11)
C22 0.0330(15) 0.0585(18) 0.0367(15) -0.0159(13) 0.0085(12) -0.0029(13)
C23 0.0266(14) 0.0454(16) 0.062(2) -0.0235(14) 0.0127(14) -0.0025(12)
C24 0.0247(13) 0.0276(13) 0.0619(19) -0.0022(12) 0.0054(13) -0.0010(10)
C25 0.0218(12) 0.0280(12) 0.0367(14) 0.0034(10) 0.0025(10) -0.0032(10)
C26 0.0231(11) 0.0245(11) 0.0229(11) -0.0002(9) 0.0062(9) -0.0017(9)
C27 0.0352(14) 0.0265(12) 0.0316(13) 0.0005(10) 0.0055(11) 0.0015(10)
C28 0.0443(16) 0.0267(13) 0.0456(16) -0.0069(11) 0.0123(13) 0.0000(11)
C29 0.0514(18) 0.0426(16) 0.0382(16) -0.0173(13) 0.0081(14) -0.0074(14)
C30 0.0516(18) 0.0524(17) 0.0245(13) -0.0073(12) -0.0004(13) 0.0033(14)
C31 0.0410(15) 0.0328(13) 0.0231(12) 0.0000(10) 0.0029(11) 0.0043(11)
C32 0.0237(12) 0.0253(11) 0.0208(11) 0.0066(9) 0.0039(9) -0.0004(9)
C33 0.0279(13) 0.0263(12) 0.0407(14) 0.0015(11) 0.0081(11) 0.0017(10)
C34 0.0289(14) 0.0381(15) 0.066(2) 0.0019(14) 0.0153(14) 0.0069(12)
C35 0.0241(14) 0.0433(16) 0.0603(19) 0.0068(14) 0.0082(13) -0.0063(12)
C36 0.0369(15) 0.0367(14) 0.0371(14) -0.0001(12) 0.0078(12) -0.0124(12)
C37 0.0315(13) 0.0316(12) 0.0285(13) 0.0000(10) 0.0107(11) -0.0042(10)
C38 0.0277(12) 0.0236(11) 0.0196(11) 0.0000(9) 0.0023(9) 0.0031(9)
C39 0.0364(14) 0.0297(13) 0.0356(14) 0.0080(10) 0.0109(12) 0.0046(11)
C40 0.0580(19) 0.0285(13) 0.0474(17) 0.0124(12) 0.0033(15) 0.0053(13)
C41 0.0519(19) 0.0346(14) 0.0533(18) -0.0009(13) -0.0039(15) 0.0222(14)
C42 0.0298(14) 0.0470(16) 0.0455(16) -0.0101(13) 0.0035(12) 0.0146(13)
C43 0.0281(13) 0.0350(13) 0.0266(12) -0.0008(10) 0.0042(10) 0.0025(11)

loop_
_atom_type_symbol
_atom_type_description
_atom_type_scat_dispersion_real
_atom_type_scat_dispersion_imag
_atom_type_scat_source
C C 0.0033 0.0016 'International Tables Vol C Tables 4.2.6.8 and 6.1.1.4'
H H 0.0000 0.0000 'International Tables Vol C Tables 4.2.6.8 and 6.1.1.4'
F F 0.0171 0.0103 'International Tables Vol C Tables 4.2.6.8 and 6.1.1.4'
P P 0.1023 0.0942 'International Tables Vol C Tables 4.2.6.8 and 6.1.1.4'
Pd Pd -0.9988 1.0072 'International Tables Vol C Tables 4.2.6.8 and 6.1.1.4'

loop_
_geom_angle_atom_site_label_1
_geom_angle_atom_site_label_2
_geom_angle_atom_site_label_3
_geom_angle
C2 Pd1 C1 172.82(9)
C2 Pd1 P1 87.61(6)
C1 Pd1 P1 93.29(6)
C2 Pd1 P2 86.62(6)
C1 Pd1 P2 92.46(6)
P1 Pd1 P2 174.23(2)
C20 P1 C8 106.70(10)
C20 P1 C14 102.35(10)
C8 P1 C14 102.98(10)
C20 P1 Pd1 112.39(8)
C8 P1 Pd1 113.62(8)
C14 P1 Pd1 117.54(7)
C26 P2 C38 107.00(10)
C26 P2 C32 103.10(10)
C38 P2 C32 103.24(10)
C26 P2 Pd1 114.21(7)
C38 P2 Pd1 108.85(8)
C32 P2 Pd1 119.33(7)
F3 C1 F1 103.48(19)
F3 C1 F2 103.20(17)
F1 C1 F2 102.44(17)
F3 C1 Pd1 114.70(14)
F1 C1 Pd1 115.22(14)
F2 C1 Pd1 116.04(16)
C7 C2 C3 116.6(2)
C7 C2 Pd1 124.04(17)
C3 C2 Pd1 119.33(17)
C4 C3 C2 122.0(2)
C5 C4 C3 119.9(2)
C6 C5 C4 119.5(2)
C5 C6 C7 120.1(2)
C6 C7 C2 121.9(2)
C13 C8 C9 119.2(2)
C13 C8 P1 123.60(19)
C9 C8 P1 117.13(17)
C10 C9 C8 120.4(2)
C11 C10 C9 119.9(3)
C12 C11 C10 120.2(2)
C11 C12 C13 120.3(3)
C8 C13 C12 120.0(2)
C15 C14 C19 118.6(2)
C15 C14 P1 121.61(18)
C19 C14 P1 119.79(18)
C16 C15 C14 120.4(2)
C17 C16 C15 120.3(3)
C18 C17 C16 119.8(2)
C17 C18 C19 120.3(2)
C18 C19 C14 120.6(2)
C21 C20 C25 118.5(2)
C21 C20 P1 121.49(18)
C25 C20 P1 119.95(18)
C22 C21 C20 120.7(3)
C21 C22 C23 120.1(3)
C24 C23 C22 120.0(3)
C23 C24 C25 120.1(3)
C24 C25 C20 120.6(2)
C31 C26 C27 118.6(2)
C31 C26 P2 122.61(18)
C27 C26 P2 118.78(18)
C28 C27 C26 120.8(2)
C29 C28 C27 120.0(2)
C30 C29 C28 120.1(2)
C29 C30 C31 120.2(3)
C26 C31 C30 120.4(2)
C33 C32 C37 118.3(2)
C33 C32 P2 122.11(18)
C37 C32 P2 119.56(18)
C34 C33 C32 120.7(2)
C35 C34 C33 120.2(3)
C36 C35 C34 120.0(2)
C35 C36 C37 120.2(2)
C36 C37 C32 120.7(2)
C39 C38 C43 119.0(2)
C39 C38 P2 122.25(18)
C43 C38 P2 118.70(18)
C40 C39 C38 120.3(2)
C41 C40 C39 120.2(3)
C40 C41 C42 120.4(2)
C41 C42 C43 119.7(3)
C42 C43 C38 120.3(2)

loop_
_geom_bond_atom_site_label_1
_geom_bond_atom_site_label_2
_geom_bond_distance
Pd1 C2 2.054(2)
Pd1 C1 2.129(2)
Pd1 P1 2.3218(6)
Pd1 P2 2.3229(6)
P1 C20 1.823(2)
P1 C8 1.826(2)
P1 C14 1.832(2)
P2 C26 1.819(2)
P2 C38 1.821(2)
P2 C32 1.831(2)
F1 C1 1.367(3)
F2 C1 1.385(3)
F3 C1 1.361(3)
C2 C7 1.394(3)
C2 C3 1.399(3)
C3 C4 1.387(3)
C4 C5 1.383(4)
C5 C6 1.382(4)
C6 C7 1.384(3)
C8 C13 1.382(3)
C8 C9 1.392(3)
C9 C10 1.386(3)
C10 C11 1.376(4)
C11 C12 1.375(4)
C12 C13 1.391(3)
C14 C15 1.391(3)
C14 C19 1.391(3)
C15 C16 1.388(3)
C16 C17 1.377(4)
C17 C18 1.377(4)
C18 C19 1.385(3)
C20 C21 1.393(3)
C20 C25 1.399(3)
C21 C22 1.383(4)
C22 C23 1.383(4)
C23 C24 1.383(4)
C24 C25 1.384(3)
C26 C31 1.388(3)
C26 C27 1.394(3)
C27 C28 1.382(3)
C28 C29 1.379(4)
C29 C30 1.375(4)
C30 C31 1.391(4)
C32 C33 1.388(3)
C32 C37 1.401(3)
C33 C34 1.386(4)
C34 C35 1.379(4)
C35 C36 1.378(4)
C36 C37 1.380(3)
C38 C39 1.388(3)
C38 C43 1.395(3)
C39 C40 1.383(4)
C40 C41 1.376(4)
C41 C42 1.378(4)
C42 C43 1.389(4)

loop_
_geom_torsion_atom_site_label_1
_geom_torsion_atom_site_label_2
_geom_torsion_atom_site_label_3
_geom_torsion_atom_site_label_4
_geom_torsion
C2 Pd1 P1 C20 -83.97(10)
C1 Pd1 P1 C20 88.90(10)
P2 Pd1 P1 C20 -86.0(2)
C2 Pd1 P1 C8 154.74(10)
C1 Pd1 P1 C8 -32.39(11)
P2 Pd1 P1 C8 152.7(2)
C2 Pd1 P1 C14 34.43(11)
C1 Pd1 P1 C14 -152.70(11)
P2 Pd1 P1 C14 32.4(2)
C2 Pd1 P2 C26 -154.12(10)
C1 Pd1 P2 C26 33.02(11)
P1 Pd1 P2 C26 -152.1(2)
C2 Pd1 P2 C38 86.39(10)
C1 Pd1 P2 C38 -86.47(10)
P1 Pd1 P2 C38 88.4(2)
C2 Pd1 P2 C32 -31.59(11)
C1 Pd1 P2 C32 155.54(11)
P1 Pd1 P2 C32 -29.6(2)
C2 Pd1 C1 F3 66.3(7)
P1 Pd1 C1 F3 -30.73(16)
P2 Pd1 C1 F3 148.76(16)
C2 Pd1 C1 F1 -53.7(7)
P1 Pd1 C1 F1 -150.75(16)
P2 Pd1 C1 F1 28.74(16)
C2 Pd1 C1 F2 -173.4(6)
P1 Pd1 C1 F2 89.57(15)
P2 Pd1 C1 F2 -90.95(15)
C1 Pd1 C2 C7 168.6(6)
P1 Pd1 C2 C7 -94.02(18)
P2 Pd1 C2 C7 85.78(18)
C1 Pd1 C2 C3 -9.5(7)
P1 Pd1 C2 C3 87.84(17)
P2 Pd1 C2 C3 -92.37(17)
C7 C2 C3 C4 0.4(3)
Pd1 C2 C3 C4 178.67(18)
C2 C3 C4 C5 -1.0(4)
C3 C4 C5 C6 0.7(4)
C4 C5 C6 C7 0.3(4)
C5 C6 C7 C2 -1.0(4)
C3 C2 C7 C6 0.6(3)
Pd1 C2 C7 C6 -177.57(18)
C20 P1 C8 C13 10.3(2)
C14 P1 C8 C13 -97.0(2)
Pd1 P1 C8 C13 134.76(18)
C20 P1 C8 C9 -167.72(18)
C14 P1 C8 C9 84.92(19)
Pd1 P1 C8 C9 -43.3(2)
C13 C8 C9 C10 0.1(4)
P1 C8 C9 C10 178.23(19)
C8 C9 C10 C11 -1.3(4)
C9 C10 C11 C12 1.7(4)
C10 C11 C12 C13 -1.0(4)
C9 C8 C13 C12 0.7(4)
P1 C8 C13 C12 -177.3(2)
C11 C12 C13 C8 -0.3(4)
C20 P1 C14 C15 -134.96(19)
C8 P1 C14 C15 -24.3(2)
Pd1 P1 C14 C15 101.41(19)
C20 P1 C14 C19 46.5(2)
C8 P1 C14 C19 157.09(18)
Pd1 P1 C14 C19 -77.18(19)
C19 C14 C15 C16 -0.6(3)
P1 C14 C15 C16 -179.16(19)
C14 C15 C16 C17 -0.4(4)
C15 C16 C17 C18 1.3(4)
C16 C17 C18 C19 -1.1(4)
C17 C18 C19 C14 0.1(4)
C15 C14 C19 C18 0.7(3)
P1 C14 C19 C18 179.36(18)
C8 P1 C20 C21 -69.7(2)
C14 P1 C20 C21 38.1(2)
Pd1 P1 C20 C21 165.12(17)
C8 P1 C20 C25 112.35(19)
C14 P1 C20 C25 -139.84(18)
Pd1 P1 C20 C25 -12.8(2)
C25 C20 C21 C22 -0.2(4)
P1 C20 C21 C22 -178.21(19)
C20 C21 C22 C23 1.1(4)
C21 C22 C23 C24 -1.0(4)
C22 C23 C24 C25 0.1(4)
C23 C24 C25 C20 0.7(4)
C21 C20 C25 C24 -0.7(3)
P1 C20 C25 C24 177.33(18)
C38 P2 C26 C31 -9.4(2)
C32 P2 C26 C31 99.0(2)
Pd1 P2 C26 C31 -129.96(19)
C38 P2 C26 C27 168.05(19)
C32 P2 C26 C27 -83.5(2)
Pd1 P2 C26 C27 47.5(2)
C31 C26 C27 C28 -0.8(4)
P2 C26 C27 C28 -178.4(2)
C26 C27 C28 C29 1.6(4)
C27 C28 C29 C30 -1.2(4)
C28 C29 C30 C31 0.1(5)
C27 C26 C31 C30 -0.4(4)
P2 C26 C31 C30 177.1(2)
C29 C30 C31 C26 0.7(4)
C26 P2 C32 C33 24.4(2)
C38 P2 C32 C33 135.7(2)
Pd1 P2 C32 C33 -103.42(19)
C26 P2 C32 C37 -156.78(18)
C38 P2 C32 C37 -45.5(2)
Pd1 P2 C32 C37 75.37(19)
C37 C32 C33 C34 -0.8(4)
P2 C32 C33 C34 178.0(2)
C32 C33 C34 C35 1.2(4)
C33 C34 C35 C36 -1.1(4)
C34 C35 C36 C37 0.5(4)
C35 C36 C37 C32 -0.1(4)
C33 C32 C37 C36 0.2(3)
P2 C32 C37 C36 -178.63(19)
C26 P2 C38 C39 79.8(2)
C32 P2 C38 C39 -28.6(2)
Pd1 P2 C38 C39 -156.36(18)
C26 P2 C38 C43 -102.64(19)
C32 P2 C38 C43 148.97(19)
Pd1 P2 C38 C43 21.2(2)
C43 C38 C39 C40 -1.0(4)
P2 C38 C39 C40 176.6(2)
C38 C39 C40 C41 -0.4(4)
C39 C40 C41 C42 1.7(5)
C40 C41 C42 C43 -1.5(4)
C41 C42 C43 C38 0.1(4)
C39 C38 C43 C42 1.2(4)
P2 C38 C43 C42 -176.50(19)
